data_9013410
loop_
_publ_author_name
'Frondel, C.'
'Palache, C.'

_publ_section_title
;
 Three new polymorphs of zinc sulfide
;
_journal_name_full Science
_journal_page_first 602
_journal_page_last 602
_journal_paper_doi 10.1126/science.107.2788.602
_journal_volume 107
_journal_year 1948
_chemical_formula_sum 'S5 Zn5'
_chemical_name_mineral Wurtzite-15R
_space_group_IT_number 160
_symmetry_space_group_name_Hall 'R 3 -2"'
_symmetry_space_group_name_H-M 'R 3 m :H'
_cell_angle_alpha 90
_cell_angle_beta 90
_cell_angle_gamma 120
_cell_length_a 3.83
_cell_length_b 3.83
_cell_length_c 46.87999
_cell_formula_units_Z 3
_cell_volume 595.547
_database_code_amcsd 0015414
_exptl_crystal_density_diffrn 4.076
_cod_original_cell_volume 595.546
_cod_original_sg_symbol_H-M 'R 3 m'
_cod_original_formula_sum 'Zn5 S5'
_cod_database_code 9013410

loop_
_space_group_symop_operation_xyz
x,y,z
2/3+x,1/3+y,1/3+z
1/3+x,2/3+y,2/3+z
x,x-y,z
2/3+x,1/3+x-y,1/3+z
1/3+x,2/3+x-y,2/3+z
-y,-x,z
2/3-y,1/3-x,1/3+z
1/3-y,2/3-x,2/3+z
-x+y,y,z
2/3-x+y,1/3+y,1/3+z
1/3-x+y,2/3+y,2/3+z
-y,x-y,z
2/3-y,1/3+x-y,1/3+z
1/3-y,2/3+x-y,2/3+z
-x+y,-x,z
2/3-x+y,1/3-x,1/3+z
1/3-x+y,2/3-x,2/3+z

loop_
_atom_site_label
_atom_site_fract_x
_atom_site_fract_y
_atom_site_fract_z
Zn1 0.00000 0.00000 0.00000
Zn2 0.66667 0.33333 0.06667
Zn3 0.33333 0.66667 0.13333
Zn4 0.66667 0.33333 0.20000
Zn5 0.33333 0.66667 0.26667
S1 0.00000 0.00000 0.05000
S2 0.66667 0.33333 0.11667
S3 0.33333 0.66667 0.18333
S4 0.66667 0.33333 0.25000
S5 0.33333 0.66667 0.31667

loop_
_cod_related_entry_id
_cod_related_entry_database
_cod_related_entry_code
1 AMCSD 0015414
